data_2210692
loop_
_publ_author_name
'Anna Kromm'
'William S. Sheldrick'

_publ_section_title Tetra-\m~2~-selenido-diselenidobis[tris(2-aminoethyl)amine]dimanganese(II)ditin(IV)
_journal_coeditor_code KP2055
_journal_issue 10
_journal_name_full 'Acta Crystallographica Section E'
_journal_page_first m2767
_journal_page_last m2769
_journal_paper_doi 10.1107/S1600536806039286
_journal_volume 62
_journal_year 2006
_chemical_formula_iupac '[Mn2 Sn2 Se6 (C6 H18 N4)2]'
_chemical_formula_moiety 'C12 H36 Mn2 N8 Se6 Sn2'
_chemical_formula_sum 'C12 H36 Mn2 N8 Se6 Sn2'
_chemical_formula_weight 1113.51
_chemical_name_systematic
;
Tetra-\m~2~-selenido-diselenidobis[tris(2-
aminoethyl)amine]dimanganese(II)ditin(IV)
;
_space_group_IT_number 2
_symmetry_cell_setting triclinic
_symmetry_space_group_name_Hall '-P 1'
_symmetry_space_group_name_H-M 'P -1'
_atom_sites_solution_hydrogens geom
_atom_sites_solution_primary direct
_atom_sites_solution_secondary difmap
_audit_creation_method SHELXL97
_cell_angle_alpha 97.36(4)
_cell_angle_beta 104.432(18)
_cell_angle_gamma 107.26(3)
_cell_formula_units_Z 1
_cell_length_a 7.772(3)
_cell_length_b 8.193(3)
_cell_length_c 12.481(4)
_cell_measurement_reflns_used 16
_cell_measurement_temperature 292(2)
_cell_measurement_theta_max 14.4235
_cell_measurement_theta_min 7.8875
_cell_volume 717.2(5)
_computing_cell_refinement XSCANS
_computing_data_collection 'XSCANS (Siemens, 1996)'
_computing_data_reduction XSCANS
_computing_molecular_graphics 'SHELXTL (Sheldrick, 1995)'
_computing_publication_material SHELXTL
_computing_structure_refinement 'SHELXL97 (Sheldrick, 1997)'
_computing_structure_solution 'SHELXS97 (Sheldrick, 1997)'
_diffrn_ambient_temperature 292(2)
_diffrn_measured_fraction_theta_full 0.987
_diffrn_measured_fraction_theta_max 0.987
_diffrn_measurement_device_type 'Siemens P4 four-circle'
_diffrn_measurement_method \w
_diffrn_radiation_monochromator graphite
_diffrn_radiation_source 'fine-focus sealed tube'
_diffrn_radiation_type MoK\a
_diffrn_radiation_wavelength 0.71073
_diffrn_reflns_av_R_equivalents 0.0530
_diffrn_reflns_av_sigmaI/netI 0.0626
_diffrn_reflns_limit_h_max 9
_diffrn_reflns_limit_h_min -1
_diffrn_reflns_limit_k_max 9
_diffrn_reflns_limit_k_min -9
_diffrn_reflns_limit_l_max 14
_diffrn_reflns_limit_l_min -14
_diffrn_reflns_number 3093
_diffrn_reflns_theta_full 25.00
_diffrn_reflns_theta_max 25.00
_diffrn_reflns_theta_min 2.67
_diffrn_standards_decay_% 2.7
_diffrn_standards_interval_count 100
_diffrn_standards_number 3
_exptl_absorpt_coefficient_mu 10.212
_exptl_absorpt_correction_T_max 0.363
_exptl_absorpt_correction_T_min 0.272
_exptl_absorpt_correction_type psi-scan
_exptl_absorpt_process_details '(XPREP in SHELXTL; Sheldrick, 1995)'
_exptl_crystal_colour yellow
_exptl_crystal_density_diffrn 2.578
_exptl_crystal_density_method 'not measured'
_exptl_crystal_description prism
_exptl_crystal_F_000 518
_exptl_crystal_size_max 0.54
_exptl_crystal_size_mid 0.11
_exptl_crystal_size_min 0.10
_refine_diff_density_max 1.520
_refine_diff_density_min -1.163
_refine_ls_extinction_method none
_refine_ls_goodness_of_fit_ref 1.017
_refine_ls_hydrogen_treatment constr
_refine_ls_matrix_type full
_refine_ls_number_parameters 136
_refine_ls_number_reflns 2497
_refine_ls_number_restraints 0
_refine_ls_restrained_S_all 1.017
_refine_ls_R_factor_all 0.0694
_refine_ls_R_factor_gt 0.0441
_refine_ls_shift/su_max 0.000
_refine_ls_shift/su_mean 0.000
_refine_ls_structure_factor_coef Fsqd
_refine_ls_weighting_details 'calc w = 1/[\s^2^(Fo^2^)+(0.0592P)^2^] where P=(Fo^2^+2Fc^2^)/3'
_refine_ls_weighting_scheme calc
_refine_ls_wR_factor_gt 0.0987
_refine_ls_wR_factor_ref 0.1107
_reflns_number_gt 1869
_reflns_number_total 2497
_reflns_threshold_expression I>2\s(I)
_cod_data_source_file kp2055.cif
_cod_data_source_block I
_cod_depositor_comments
;
The following automatic conversions were performed:
'_symmetry_cell_setting' value 'Triclinic' changed to 'triclinic'
according to '/home/saulius/struct/CIF-dictionaries/cif_core.dic'
dictionary named 'cif_core.dic' version 2.4.1 from 2010-06-29.

Automatic conversion script
Id: cif_fix_enum 1527 2010-12-29 10:47:43Z saulius 

The following automatic conversions were performed:

'_symmetry_cell_setting' value 'Triclinic' changed to 'triclinic'
according to /home/saulius/struct/CIF-dictionaries/cif_core.dic
dictionary named 'cif_core.dic' version 2.4.1 from 2010-06-29.

Automatic conversion script
Id: cif_fix_values 1715 2011-07-08 13:25:40Z adriana 
;
_cod_original_cell_volume 717.2(4)
_cod_original_sg_symbol_Hall -P1
_cod_original_sg_symbol_H-M P-1
_cod_database_code 2210692
_cod_database_fobs_code 2210692

loop_
_symmetry_equiv_pos_as_xyz
'x, y, z'
'-x, -y, -z'

loop_
_atom_site_type_symbol
_atom_site_label
_atom_site_fract_x
_atom_site_fract_y
_atom_site_fract_z
_atom_site_U_iso_or_equiv
_atom_site_adp_type
_atom_site_calc_flag
_atom_site_refinement_flags
_atom_site_occupancy
Sn Sn1 0.40099(8) 0.29646(8) 0.90326(5) 0.0215(2) Uani d . 1
Se Se2 0.21487(13) 0.02224(12) 0.94619(7) 0.0253(2) Uani d . 1
Se Se3 0.41912(14) 0.25281(13) 0.70930(8) 0.0297(3) Uani d . 1
Se Se1 0.27142(13) 0.54602(12) 0.94813(8) 0.0262(2) Uani d . 1
Mn Mn1 0.2242(2) 0.10283(19) 1.15708(12) 0.0296(4) Uani d . 1
N N4 0.2704(10) 0.1652(10) 1.3542(6) 0.0240(17) Uani d . 1
N N2 0.1554(12) -0.1579(10) 1.2025(7) 0.0327(19) Uani d . 1
H H2A 0.0485 -0.2312 1.1503 0.039 Uiso calc R 1
H H2B 0.2486 -0.2002 1.1986 0.039 Uiso calc R 1
N N1 0.1665(12) 0.3510(10) 1.1879(7) 0.0323(19) Uani d . 1
H H1A 0.2727 0.4428 1.1999 0.039 Uiso calc R 1
H H1B 0.0784 0.3552 1.1269 0.039 Uiso calc R 1
N N3 0.5381(12) 0.1837(12) 1.2329(7) 0.039(2) Uani d . 1
H H3A 0.5724 0.0880 1.2264 0.047 Uiso calc R 1
H H3B 0.5952 0.2555 1.1936 0.047 Uiso calc R 1
C C22 0.1286(15) 0.0134(13) 1.3711(9) 0.034(2) Uani d . 1
H H22A 0.0040 0.0206 1.3412 0.041 Uiso calc R 1
H H22B 0.1523 0.0187 1.4518 0.041 Uiso calc R 1
C C32 0.4666(13) 0.1778(14) 1.4109(8) 0.032(2) Uani d . 1
H H32A 0.4718 0.0610 1.4109 0.039 Uiso calc R 1
H H32B 0.5049 0.2403 1.4891 0.039 Uiso calc R 1
C C31 0.6033(15) 0.2725(13) 1.3518(9) 0.037(2) Uani d . 1
H H31A 0.6088 0.3933 1.3582 0.044 Uiso calc R 1
H H31B 0.7292 0.2719 1.3873 0.044 Uiso calc R 1
C C21 0.1303(14) -0.1595(13) 1.3150(9) 0.033(2) Uani d . 1
H H21A 0.2320 -0.1878 1.3625 0.040 Uiso calc R 1
H H21B 0.0121 -0.2503 1.3077 0.040 Uiso calc R 1
C C12 0.2370(15) 0.3294(13) 1.3846(8) 0.036(2) Uani d . 1
H H12A 0.3558 0.4261 1.4058 0.043 Uiso calc R 1
H H12B 0.1908 0.3269 1.4500 0.043 Uiso calc R 1
C C11 0.0974(14) 0.3603(13) 1.2900(9) 0.034(2) Uani d . 1
H H11A 0.0872 0.4744 1.3110 0.041 Uiso calc R 1
H H11B -0.0263 0.2718 1.2735 0.041 Uiso calc R 1

loop_
_atom_site_aniso_label
_atom_site_aniso_U_11
_atom_site_aniso_U_22
_atom_site_aniso_U_33
_atom_site_aniso_U_12
_atom_site_aniso_U_13
_atom_site_aniso_U_23
Sn1 0.0209(3) 0.0213(3) 0.0194(3) 0.0027(3) 0.0075(3) 0.0031(2)
Se2 0.0275(5) 0.0224(5) 0.0211(5) 0.0012(4) 0.0083(4) 0.0038(4)
Se3 0.0312(6) 0.0360(6) 0.0204(5) 0.0070(4) 0.0108(4) 0.0059(4)
Se1 0.0203(5) 0.0245(5) 0.0293(5) 0.0058(4) 0.0034(4) 0.0032(4)
Mn1 0.0409(9) 0.0301(8) 0.0195(7) 0.0129(7) 0.0098(7) 0.0075(6)
N4 0.023(4) 0.024(4) 0.017(4) 0.001(3) -0.001(3) 0.008(3)
N2 0.025(4) 0.023(4) 0.045(5) 0.006(4) 0.005(4) 0.005(4)
N1 0.032(5) 0.028(5) 0.034(5) 0.004(4) 0.007(4) 0.012(4)
N3 0.036(5) 0.045(6) 0.032(5) 0.005(4) 0.013(4) 0.010(4)
C22 0.044(6) 0.036(6) 0.035(6) 0.018(5) 0.022(5) 0.020(5)
C32 0.029(6) 0.043(6) 0.022(5) 0.011(5) 0.003(4) 0.010(4)
C31 0.027(5) 0.030(6) 0.044(6) 0.002(4) 0.005(5) 0.003(5)
C21 0.017(5) 0.038(6) 0.043(6) 0.003(4) 0.010(4) 0.014(5)
C12 0.044(6) 0.034(6) 0.029(5) 0.017(5) 0.011(5) -0.004(4)
C11 0.029(6) 0.021(5) 0.048(6) 0.006(4) 0.009(5) 0.001(4)

loop_
_atom_type_symbol
_atom_type_description
_atom_type_scat_dispersion_real
_atom_type_scat_dispersion_imag
_atom_type_scat_source
C C 0.0033 0.0016 'International Tables Vol C Tables 4.2.6.8 and 6.1.1.4'
H H 0.0000 0.0000 'International Tables Vol C Tables 4.2.6.8 and 6.1.1.4'
N N 0.0061 0.0033 'International Tables Vol C Tables 4.2.6.8 and 6.1.1.4'
Mn Mn 0.3368 0.7283 'International Tables Vol C Tables 4.2.6.8 and 6.1.1.4'
Se Se -0.0929 2.2259 'International Tables Vol C Tables 4.2.6.8 and 6.1.1.4'
Sn Sn -0.6537 1.4246 'International Tables Vol C Tables 4.2.6.8 and 6.1.1.4'

loop_
_geom_angle_atom_site_label_1
_geom_angle_atom_site_label_2
_geom_angle_atom_site_label_3
_geom_angle_site_symmetry_1
_geom_angle_site_symmetry_3
_geom_angle
Se3 Sn1 Se2 . . 112.41(5)
Se3 Sn1 Se1 . 2_667 112.52(5)
Se2 Sn1 Se1 . 2_667 113.50(5)
Se3 Sn1 Se1 . . 112.13(5)
Se2 Sn1 Se1 . . 110.63(4)
Se1 Sn1 Se1 2_667 . 94.40(5)
Sn1 Se2 Mn1 . . 106.15(6)
Sn1 Se1 Sn1 2_667 . 85.60(5)
N1 Mn1 N2 . . 140.0(3)
N1 Mn1 N3 . . 103.7(3)
N2 Mn1 N3 . . 96.2(3)
N1 Mn1 N4 . . 76.2(3)
N2 Mn1 N4 . . 75.3(3)
N3 Mn1 N4 . . 76.3(3)
N1 Mn1 Se2 . . 109.6(2)
N2 Mn1 Se2 . . 102.0(2)
N3 Mn1 Se2 . . 96.8(2)
N4 Mn1 Se2 . . 172.1(2)
C12 N4 C22 . . 112.3(8)
C12 N4 C32 . . 112.1(8)
C22 N4 C32 . . 112.6(7)
C12 N4 Mn1 . . 108.6(5)
C22 N4 Mn1 . . 103.7(5)
C32 N4 Mn1 . . 107.0(5)
C21 N2 Mn1 . . 115.5(6)
C21 N2 H2A . . 108.4
Mn1 N2 H2A . . 108.4
C21 N2 H2B . . 108.4
Mn1 N2 H2B . . 108.4
H2A N2 H2B . . 107.5
C11 N1 Mn1 . . 108.9(5)
C11 N1 H1A . . 109.9
Mn1 N1 H1A . . 109.9
C11 N1 H1B . . 109.9
Mn1 N1 H1B . . 109.9
H1A N1 H1B . . 108.3
C31 N3 Mn1 . . 112.7(6)
C31 N3 H3A . . 109.0
Mn1 N3 H3A . . 109.0
C31 N3 H3B . . 109.0
Mn1 N3 H3B . . 109.0
H3A N3 H3B . . 107.8
N4 C22 C21 . . 113.3(8)
N4 C22 H22A . . 108.9
C21 C22 H22A . . 108.9
N4 C22 H22B . . 108.9
C21 C22 H22B . . 108.9
H22A C22 H22B . . 107.7
N4 C32 C31 . . 111.5(8)
N4 C32 H32A . . 109.3
C31 C32 H32A . . 109.3
N4 C32 H32B . . 109.3
C31 C32 H32B . . 109.3
H32A C32 H32B . . 108.0
N3 C31 C32 . . 108.8(8)
N3 C31 H31A . . 109.9
C32 C31 H31A . . 109.9
N3 C31 H31B . . 109.9
C32 C31 H31B . . 109.9
H31A C31 H31B . . 108.3
N2 C21 C22 . . 112.2(8)
N2 C21 H21A . . 109.2
C22 C21 H21A . . 109.2
N2 C21 H21B . . 109.2
C22 C21 H21B . . 109.2
H21A C21 H21B . . 107.9
N4 C12 C11 . . 112.6(8)
N4 C12 H12A . . 109.1
C11 C12 H12A . . 109.1
N4 C12 H12B . . 109.1
C11 C12 H12B . . 109.1
H12A C12 H12B . . 107.8
C12 C11 N1 . . 107.6(8)
C12 C11 H11A . . 110.2
N1 C11 H11A . . 110.2
C12 C11 H11B . . 110.2
N1 C11 H11B . . 110.2
H11A C11 H11B . . 108.5

loop_
_geom_bond_atom_site_label_1
_geom_bond_atom_site_label_2
_geom_bond_site_symmetry_2
_geom_bond_distance
Sn1 Se3 . 2.4466(13)
Sn1 Se2 . 2.4885(13)
Sn1 Se1 2_667 2.5827(16)
Sn1 Se1 . 2.5919(14)
Se2 Mn1 . 2.6078(19)
Se1 Sn1 2_667 2.5827(16)
Mn1 N1 . 2.216(8)
Mn1 N2 . 2.225(8)
Mn1 N3 . 2.240(9)
Mn1 N4 . 2.360(7)
N4 C12 . 1.466(12)
N4 C22 . 1.475(12)
N4 C32 . 1.479(12)
N2 C21 . 1.466(12)
N2 H2A . 0.9000
N2 H2B . 0.9000
N1 C11 . 1.503(12)
N1 H1A . 0.9000
N1 H1B . 0.9000
N3 C31 . 1.455(13)
N3 H3A . 0.9000
N3 H3B . 0.9000
C22 C21 . 1.503(14)
C22 H22A . 0.9700
C22 H22B . 0.9700
C32 C31 . 1.524(14)
C32 H32A . 0.9700
C32 H32B . 0.9700
C31 H31A . 0.9700
C31 H31B . 0.9700
C21 H21A . 0.9700
C21 H21B . 0.9700
C12 C11 . 1.495(14)
C12 H12A . 0.9700
C12 H12B . 0.9700
C11 H11A . 0.9700
C11 H11B . 0.9700

loop_
_geom_hbond_atom_site_label_D
_geom_hbond_atom_site_label_H
_geom_hbond_atom_site_label_A
_geom_hbond_site_symmetry_A
_geom_hbond_distance_DH
_geom_hbond_distance_HA
_geom_hbond_distance_DA
_geom_hbond_angle_DHA
_geom_hbond_publ_flag
N1 H1A Se3 2_667 0.90 2.76 3.636(8) 164.7 y
N3 H3B Se1 2_667 0.90 2.74 3.634(8) 172.9 y
N1 H1B Se1 2_567 0.90 3.03 3.790(8) 144.0 y
N2 H2A Se1 2_557 0.90 2.86 3.708(8) 156.8 y
N2 H2B Se3 2_657 0.90 2.74 3.561(8) 153.0 y
N3 H3A Se3 2_657 0.90 3.02 3.829(9) 151.0 y

loop_
_geom_torsion_atom_site_label_1
_geom_torsion_atom_site_label_2
_geom_torsion_atom_site_label_3
_geom_torsion_atom_site_label_4
_geom_torsion_site_symmetry_1
_geom_torsion_site_symmetry_4
_geom_torsion
Se3 Sn1 Se2 Mn1 . . 178.76(5)
Se1 Sn1 Se2 Mn1 2_667 . 49.63(6)
Se1 Sn1 Se2 Mn1 . . -55.04(6)
Se3 Sn1 Se1 Sn1 . 2_667 -116.49(5)
Se2 Sn1 Se1 Sn1 . 2_667 117.16(5)
Se1 Sn1 Se1 Sn1 2_667 2_667 0.0
Sn1 Se2 Mn1 N1 . . 45.7(2)
Sn1 Se2 Mn1 N2 . . -159.3(2)
Sn1 Se2 Mn1 N3 . . -61.5(2)
N1 Mn1 N4 C12 . . -0.4(6)
N2 Mn1 N4 C12 . . -152.0(7)
N3 Mn1 N4 C12 . . 107.7(6)
N1 Mn1 N4 C22 . . 119.2(6)
N2 Mn1 N4 C22 . . -32.4(6)
N3 Mn1 N4 C22 . . -132.7(6)
N1 Mn1 N4 C32 . . -121.6(6)
N2 Mn1 N4 C32 . . 86.8(6)
N3 Mn1 N4 C32 . . -13.5(6)
N1 Mn1 N2 C21 . . -32.2(9)
N3 Mn1 N2 C21 . . 87.7(7)
N4 Mn1 N2 C21 . . 13.6(6)
Se2 Mn1 N2 C21 . . -174.0(6)
N2 Mn1 N1 C11 . . 18.0(9)
N3 Mn1 N1 C11 . . -99.5(6)
N4 Mn1 N1 C11 . . -27.6(6)
Se2 Mn1 N1 C11 . . 158.0(5)
N1 Mn1 N3 C31 . . 56.3(7)
N2 Mn1 N3 C31 . . -88.7(7)
N4 Mn1 N3 C31 . . -15.5(7)
Se2 Mn1 N3 C31 . . 168.4(7)
C12 N4 C22 C21 . . 166.0(8)
C32 N4 C22 C21 . . -66.3(11)
Mn1 N4 C22 C21 . . 49.0(9)
C12 N4 C32 C31 . . -78.9(10)
C22 N4 C32 C31 . . 153.3(8)
Mn1 N4 C32 C31 . . 40.0(9)
Mn1 N3 C31 C32 . . 41.5(10)
N4 C32 C31 N3 . . -55.6(11)
Mn1 N2 C21 C22 . . 8.3(10)
N4 C22 C21 N2 . . -40.6(12)
C22 N4 C12 C11 . . -84.7(10)
C32 N4 C12 C11 . . 147.4(8)
Mn1 N4 C12 C11 . . 29.4(10)
N4 C12 C11 N1 . . -54.9(11)
Mn1 N1 C11 C12 . . 52.3(8)
